data_4335095
loop_
_publ_author_name
'Gabriel E. B\"uchel'
'Anatolie Gavriluta'
'Maria Nowak'
'Samuel M. Meier'
'Michael A. Jakupec'
'Olesea Cuzan'
'Constantin Turta'
'Jean-Bernard Tommasino'
'Erwann Jeanneau'
'Ghenadie Novitchi'
'Dominique Luneau'
'Vladimir B. Arion'

_publ_section_title
;
 Striking Difference in Antiproliferative Activity of Ruthenium- and
 Osmium-Nitrosyl Complexes with Azole Heterocycles
;
_journal_name_full 'Inorganic Chemistry'
_journal_page_first 6273
_journal_page_last 6285
_journal_paper_doi 10.1021/ic400555k
_journal_volume 52
_journal_year 2013
_chemical_formula_moiety 'C7 H6 Cl4 N3 O Ru, C7 H7 N2, C H Cl3'
_chemical_formula_sum 'C15 H14 Cl7 N5 O Ru'
_chemical_formula_weight 629.53
_chemical_name_systematic
; 
Indazolium trans-(tetrachlorido-1-H-indazole-nitrosyl-ruthenate(III)) 
chloroform solvate  
;
_space_group_IT_number 2
_symmetry_cell_setting triclinic
_symmetry_space_group_name_Hall '-P 1'
_symmetry_space_group_name_H-M 'P -1'
_atom_sites_solution_hydrogens geom
_atom_sites_solution_primary direct
_atom_sites_solution_secondary difmap
_audit_creation_method SHELXL-97
_cell_angle_alpha 68.991(5)
_cell_angle_beta 89.138(5)
_cell_angle_gamma 88.127(4)
_cell_formula_units_Z 2
_cell_length_a 7.2490(7)
_cell_length_b 11.4371(13)
_cell_length_c 14.1067(18)
_cell_measurement_reflns_used 4755
_cell_measurement_temperature 100(2)
_cell_measurement_theta_max 26.78
_cell_measurement_theta_min 2.85
_cell_volume 1091.2(2)
_computing_cell_refinement 'Bruker SAINT'
_computing_data_collection 'Bruker APEX2'
_computing_data_reduction 'Bruker SAINT'
_computing_molecular_graphics 'Bruker SHELXTL'
_computing_publication_material 'Bruker SHELXTL'
_computing_structure_refinement 'SHELXL-97 (Sheldrick, 2008)'
_computing_structure_solution 'SHELXS-97 (Sheldrick, 2008)'
_diffrn_ambient_temperature 100(2)
_diffrn_measured_fraction_theta_full 0.994
_diffrn_measured_fraction_theta_max 0.994
_diffrn_measurement_device_type 'Bruker APEX-II CCD'
_diffrn_measurement_method '\f and \w scans'
_diffrn_radiation_monochromator graphite
_diffrn_radiation_source 'fine-focus sealed tube'
_diffrn_radiation_type MoK\a
_diffrn_radiation_wavelength 0.71073
_diffrn_reflns_av_R_equivalents 0.0594
_diffrn_reflns_av_sigmaI/netI 0.0544
_diffrn_reflns_limit_h_max 8
_diffrn_reflns_limit_h_min -7
_diffrn_reflns_limit_k_max 13
_diffrn_reflns_limit_k_min -13
_diffrn_reflns_limit_l_max 17
_diffrn_reflns_limit_l_min -17
_diffrn_reflns_number 19126
_diffrn_reflns_theta_full 25.50
_diffrn_reflns_theta_max 25.50
_diffrn_reflns_theta_min 2.85
_exptl_absorpt_coefficient_mu 1.594
_exptl_absorpt_correction_T_max 0.8831
_exptl_absorpt_correction_T_min 0.4016
_exptl_absorpt_correction_type multi-scan
_exptl_absorpt_process_details SADABS
_exptl_crystal_colour purple-red
_exptl_crystal_density_diffrn 1.916
_exptl_crystal_description stick
_exptl_crystal_F_000 620
_exptl_crystal_size_max 0.70
_exptl_crystal_size_mid 0.12
_exptl_crystal_size_min 0.08
_refine_diff_density_max 0.644
_refine_diff_density_min -0.443
_refine_diff_density_rms 0.114
_refine_ls_extinction_method none
_refine_ls_goodness_of_fit_ref 1.023
_refine_ls_hydrogen_treatment constr
_refine_ls_matrix_type full
_refine_ls_number_parameters 262
_refine_ls_number_reflns 4035
_refine_ls_number_restraints 0
_refine_ls_restrained_S_all 1.023
_refine_ls_R_factor_all 0.0536
_refine_ls_R_factor_gt 0.0338
_refine_ls_shift/su_max 0.001
_refine_ls_shift/su_mean 0.000
_refine_ls_structure_factor_coef Fsqd
_refine_ls_weighting_details 'calc w=1/[\s^2^(Fo^2^)+(0.0371P)^2^+0.0000P] where P=(Fo^2^+2Fc^2^)/3'
_refine_ls_weighting_scheme calc
_refine_ls_wR_factor_gt 0.0717
_refine_ls_wR_factor_ref 0.0778
_reflns_number_gt 3115
_reflns_number_total 4035
_reflns_threshold_expression >2sigma(I)
_cod_data_source_file ic400555k_si_002_1.cif
_cod_data_source_block ANFL014
_cod_database_code 4335095

loop_
_symmetry_equiv_pos_as_xyz
'x, y, z'
'-x, -y, -z'

loop_
_atom_site_label
_atom_site_type_symbol
_atom_site_fract_x
_atom_site_fract_y
_atom_site_fract_z
_atom_site_U_iso_or_equiv
_atom_site_adp_type
_atom_site_occupancy
_atom_site_symmetry_multiplicity
_atom_site_calc_flag
_atom_site_refinement_flags
Ru1 Ru 0.26342(3) 0.31913(2) 0.36453(2) 0.01467(10) Uani 1 1 d .
Cl1 Cl 0.03855(11) 0.17493(8) 0.35972(6) 0.0206(2) Uani 1 1 d .
Cl2 Cl 0.02110(11) 0.45424(7) 0.38526(6) 0.0189(2) Uani 1 1 d .
Cl3 Cl 0.48699(11) 0.45596(8) 0.38404(6) 0.0188(2) Uani 1 1 d .
Cl4 Cl 0.50299(11) 0.17386(8) 0.36245(6) 0.0197(2) Uani 1 1 d .
N1 N 0.2597(4) 0.2354(2) 0.5239(2) 0.0164(6) Uani 1 1 d .
N2 N 0.2952(4) 0.3019(2) 0.5845(2) 0.0170(7) Uani 1 1 d .
H2 H 0.3375 0.3783 0.5628 0.020 Uiso 1 1 calc R
C1 C 0.1994(4) 0.1245(3) 0.5842(3) 0.0156(8) Uani 1 1 d .
H1 H 0.1651 0.0593 0.5617 0.019 Uiso 1 1 calc R
C2 C 0.1936(4) 0.1173(3) 0.6850(3) 0.0166(8) Uani 1 1 d .
C3 C 0.1365(4) 0.0272(3) 0.7784(3) 0.0188(8) Uani 1 1 d .
H3 H 0.0920 -0.0513 0.7816 0.023 Uiso 1 1 calc R
C4 C 0.1472(5) 0.0567(3) 0.8637(3) 0.0245(9) Uani 1 1 d .
H4 H 0.1110 -0.0030 0.9272 0.029 Uiso 1 1 calc R
C5 C 0.2110(5) 0.1738(3) 0.8599(3) 0.0239(9) Uani 1 1 d .
H5 H 0.2157 0.1909 0.9209 0.029 Uiso 1 1 calc R
C6 C 0.2660(4) 0.2631(3) 0.7713(3) 0.0207(8) Uani 1 1 d .
H6 H 0.3091 0.3416 0.7692 0.025 Uiso 1 1 calc R
C7 C 0.2557(4) 0.2333(3) 0.6838(2) 0.0154(8) Uani 1 1 d .
N3 N 0.2596(4) 0.3982(3) 0.2345(2) 0.0192(7) Uani 1 1 d .
O1 O 0.2516(4) 0.4592(3) 0.1497(2) 0.0334(7) Uani 1 1 d .
N4 N 0.7692(4) 0.2286(3) 0.5390(2) 0.0208(7) Uani 1 1 d .
H4A H 0.7893 0.2555 0.4731 0.025 Uiso 1 1 calc R
N5 N 0.7985(4) 0.2954(3) 0.5986(2) 0.0226(7) Uani 1 1 d .
H5A H 0.8397 0.3721 0.5785 0.027 Uiso 1 1 calc R
C8 C 0.7058(4) 0.1162(3) 0.5934(3) 0.0155(8) Uani 1 1 d .
H8 H 0.6744 0.0530 0.5679 0.019 Uiso 1 1 calc R
C9 C 0.6936(4) 0.1079(3) 0.6935(3) 0.0167(8) Uani 1 1 d .
C10 C 0.6382(4) 0.0139(3) 0.7840(3) 0.0191(8) Uani 1 1 d .
H10 H 0.5981 -0.0644 0.7841 0.023 Uiso 1 1 calc R
C11 C 0.6435(4) 0.0386(3) 0.8718(3) 0.0210(8) Uani 1 1 d .
H11 H 0.6065 -0.0237 0.9337 0.025 Uiso 1 1 calc R
C12 C 0.7030(5) 0.1549(3) 0.8723(3) 0.0229(8) Uani 1 1 d .
H12 H 0.7049 0.1686 0.9348 0.027 Uiso 1 1 calc R
C13 C 0.7576(5) 0.2477(3) 0.7859(3) 0.0230(9) Uani 1 1 d .
H13 H 0.7973 0.3256 0.7868 0.028 Uiso 1 1 calc R
C14 C 0.7528(4) 0.2233(3) 0.6957(3) 0.0165(8) Uani 1 1 d .
C15 C 0.2405(5) 0.6802(3) 0.8719(3) 0.0280(9) Uani 1 1 d .
H15 H 0.2383 0.7465 0.8026 0.034 Uiso 1 1 calc R
Cl5 Cl 0.24099(15) 0.53317(10) 0.85887(9) 0.0422(3) Uani 1 1 d .
Cl6 Cl 0.44271(14) 0.69570(9) 0.93426(8) 0.0363(3) Uani 1 1 d .
Cl7 Cl 0.04381(13) 0.70212(9) 0.93870(8) 0.0361(3) Uani 1 1 d .

loop_
_atom_site_aniso_label
_atom_site_aniso_U_11
_atom_site_aniso_U_22
_atom_site_aniso_U_33
_atom_site_aniso_U_23
_atom_site_aniso_U_13
_atom_site_aniso_U_12
Ru1 0.01295(15) 0.01497(17) 0.01620(18) -0.00572(13) -0.00003(11) -0.00029(11)
Cl1 0.0176(4) 0.0211(5) 0.0245(5) -0.0097(4) -0.0020(4) -0.0037(3)
Cl2 0.0155(4) 0.0176(5) 0.0223(5) -0.0058(4) 0.0014(3) 0.0019(3)
Cl3 0.0167(4) 0.0180(5) 0.0220(5) -0.0073(4) 0.0013(3) -0.0043(3)
Cl4 0.0173(4) 0.0215(5) 0.0229(5) -0.0114(4) -0.0014(3) 0.0026(3)
N1 0.0143(14) 0.0155(16) 0.0219(17) -0.0096(14) 0.0002(12) -0.0002(12)
N2 0.0173(15) 0.0127(15) 0.0190(17) -0.0034(14) -0.0015(12) 0.0015(12)
C1 0.0163(17) 0.0118(19) 0.020(2) -0.0069(16) -0.0016(14) -0.0014(14)
C2 0.0116(16) 0.0165(19) 0.022(2) -0.0075(17) -0.0036(14) 0.0040(14)
C3 0.0162(18) 0.0145(19) 0.022(2) -0.0024(17) -0.0035(15) 0.0008(14)
C4 0.0203(19) 0.023(2) 0.022(2) 0.0010(18) 0.0038(16) 0.0053(16)
C5 0.0226(19) 0.035(2) 0.017(2) -0.0131(19) -0.0021(16) 0.0035(17)
C6 0.0179(18) 0.023(2) 0.022(2) -0.0099(18) -0.0050(15) 0.0024(15)
C7 0.0135(17) 0.0175(19) 0.013(2) -0.0035(16) -0.0009(14) 0.0039(14)
N3 0.0129(14) 0.0180(16) 0.026(2) -0.0074(15) 0.0009(13) 0.0039(12)
O1 0.0372(17) 0.0385(17) 0.0184(16) -0.0029(14) -0.0008(12) 0.0015(13)
N4 0.0236(16) 0.0240(18) 0.0166(17) -0.0098(15) -0.0021(13) 0.0059(13)
N5 0.0212(16) 0.0177(16) 0.0256(19) -0.0041(15) 0.0006(13) 0.0003(13)
C8 0.0175(17) 0.0129(19) 0.019(2) -0.0092(16) -0.0043(14) 0.0037(14)
C9 0.0086(16) 0.020(2) 0.025(2) -0.0118(17) -0.0028(14) 0.0037(14)
C10 0.0163(18) 0.0157(19) 0.024(2) -0.0049(17) -0.0010(15) -0.0004(14)
C11 0.0187(18) 0.024(2) 0.016(2) -0.0036(17) 0.0043(15) 0.0021(15)
C12 0.0213(19) 0.031(2) 0.021(2) -0.0158(19) -0.0059(16) 0.0074(16)
C13 0.0192(19) 0.023(2) 0.031(2) -0.0150(19) -0.0037(16) 0.0047(15)
C14 0.0140(17) 0.0149(19) 0.020(2) -0.0060(17) -0.0024(14) 0.0038(14)
C15 0.032(2) 0.026(2) 0.024(2) -0.0061(18) 0.0030(17) 0.0005(17)
Cl5 0.0472(7) 0.0379(6) 0.0512(7) -0.0278(6) 0.0019(5) -0.0009(5)
Cl6 0.0339(6) 0.0409(6) 0.0383(6) -0.0194(5) 0.0018(5) -0.0038(4)
Cl7 0.0341(5) 0.0365(6) 0.0373(6) -0.0133(5) 0.0124(5) -0.0007(4)

loop_
_atom_type_symbol
_atom_type_description
_atom_type_scat_dispersion_real
_atom_type_scat_dispersion_imag
_atom_type_scat_source
C C 0.0033 0.0016 'International Tables Vol C Tables 4.2.6.8 and 6.1.1.4'
H H 0.0000 0.0000 'International Tables Vol C Tables 4.2.6.8 and 6.1.1.4'
N N 0.0061 0.0033 'International Tables Vol C Tables 4.2.6.8 and 6.1.1.4'
O O 0.0106 0.0060 'International Tables Vol C Tables 4.2.6.8 and 6.1.1.4'
Cl Cl 0.1484 0.1585 'International Tables Vol C Tables 4.2.6.8 and 6.1.1.4'
Ru Ru -1.2594 0.8363 'International Tables Vol C Tables 4.2.6.8 and 6.1.1.4'

loop_
_geom_angle_atom_site_label_1
_geom_angle_atom_site_label_2
_geom_angle_atom_site_label_3
_geom_angle
N3 Ru1 N1 175.67(11)
N3 Ru1 Cl4 95.71(9)
N1 Ru1 Cl4 88.22(8)
N3 Ru1 Cl3 91.02(9)
N1 Ru1 Cl3 87.19(7)
Cl4 Ru1 Cl3 89.66(3)
N3 Ru1 Cl1 93.63(9)
N1 Ru1 Cl1 88.13(7)
Cl4 Ru1 Cl1 90.38(3)
Cl3 Ru1 Cl1 175.32(3)
N3 Ru1 Cl2 90.24(9)
N1 Ru1 Cl2 85.84(8)
Cl4 Ru1 Cl2 174.05(3)
Cl3 Ru1 Cl2 90.40(3)
Cl1 Ru1 Cl2 89.07(3)
C1 N1 N2 106.9(3)
C1 N1 Ru1 130.6(2)
N2 N1 Ru1 121.7(2)
N1 N2 C7 110.6(3)
N1 N2 H2 124.7
C7 N2 H2 124.7
N1 C1 C2 110.6(3)
N1 C1 H1 124.7
C2 C1 H1 124.7
C1 C2 C7 105.7(3)
C1 C2 C3 135.3(3)
C7 C2 C3 118.9(3)
C4 C3 C2 118.0(3)
C4 C3 H3 121.0
C2 C3 H3 121.0
C3 C4 C5 121.6(3)
C3 C4 H4 119.2
C5 C4 H4 119.2
C6 C5 C4 122.1(3)
C6 C5 H5 119.0
C4 C5 H5 119.0
C5 C6 C7 116.6(3)
C5 C6 H6 121.7
C7 C6 H6 121.7
N2 C7 C6 131.0(3)
N2 C7 C2 106.2(3)
C6 C7 C2 122.8(3)
O1 N3 Ru1 174.4(3)
C8 N4 N5 110.8(3)
C8 N4 H4A 124.6
N5 N4 H4A 124.6
N4 N5 C14 107.9(3)
N4 N5 H5A 126.1
C14 N5 H5A 126.1
N4 C8 C9 107.8(3)
N4 C8 H8 126.1
C9 C8 H8 126.1
C8 C9 C10 133.9(3)
C8 C9 C14 106.4(3)
C10 C9 C14 119.7(3)
C11 C10 C9 118.1(3)
C11 C10 H10 121.0
C9 C10 H10 121.0
C10 C11 C12 121.4(3)
C10 C11 H11 119.3
C12 C11 H11 119.3
C13 C12 C11 122.0(3)
C13 C12 H12 119.0
C11 C12 H12 119.0
C12 C13 C14 117.1(3)
C12 C13 H13 121.5
C14 C13 H13 121.5
N5 C14 C13 131.0(3)
N5 C14 C9 107.1(3)
C13 C14 C9 121.9(3)
Cl5 C15 Cl7 110.9(2)
Cl5 C15 Cl6 110.4(2)
Cl7 C15 Cl6 110.2(2)
Cl5 C15 H15 108.4
Cl7 C15 H15 108.4
Cl6 C15 H15 108.4

loop_
_geom_bond_atom_site_label_1
_geom_bond_atom_site_label_2
_geom_bond_distance
Ru1 N3 1.730(3)
Ru1 N1 2.104(3)
Ru1 Cl4 2.3711(9)
Ru1 Cl3 2.3747(8)
Ru1 Cl1 2.3751(8)
Ru1 Cl2 2.3854(9)
N1 C1 1.332(4)
N1 N2 1.365(4)
N2 C7 1.369(4)
N2 H2 0.8800
C1 C2 1.394(5)
C1 H1 0.9500
C2 C7 1.410(5)
C2 C3 1.417(5)
C3 C4 1.365(5)
C3 H3 0.9500
C4 C5 1.414(5)
C4 H4 0.9500
C5 C6 1.364(5)
C5 H5 0.9500
C6 C7 1.397(5)
C6 H6 0.9500
N3 O1 1.151(3)
N4 C8 1.332(4)
N4 N5 1.347(4)
N4 H4A 0.8800
N5 C14 1.364(4)
N5 H5A 0.8800
C8 C9 1.383(5)
C8 H8 0.9500
C9 C10 1.406(5)
C9 C14 1.412(5)
C10 C11 1.366(5)
C10 H10 0.9500
C11 C12 1.414(5)
C11 H11 0.9500
C12 C13 1.362(5)
C12 H12 0.9500
C13 C14 1.398(5)
C13 H13 0.9500
C15 Cl5 1.756(4)
C15 Cl7 1.758(4)
C15 Cl6 1.767(4)
C15 H15 1.0000

loop_
_geom_torsion_atom_site_label_1
_geom_torsion_atom_site_label_2
_geom_torsion_atom_site_label_3
_geom_torsion_atom_site_label_4
_geom_torsion
Cl4 Ru1 N1 C1 -72.0(3)
Cl3 Ru1 N1 C1 -161.8(3)
Cl1 Ru1 N1 C1 18.4(3)
Cl2 Ru1 N1 C1 107.6(3)
Cl4 Ru1 N1 N2 119.6(2)
Cl3 Ru1 N1 N2 29.9(2)
Cl1 Ru1 N1 N2 -149.9(2)
Cl2 Ru1 N1 N2 -60.7(2)
C1 N1 N2 C7 -0.5(3)
Ru1 N1 N2 C7 170.3(2)
N2 N1 C1 C2 0.4(3)
Ru1 N1 C1 C2 -169.3(2)
N1 C1 C2 C7 -0.1(4)
N1 C1 C2 C3 177.2(4)
C1 C2 C3 C4 -178.0(4)
C7 C2 C3 C4 -1.0(5)
C2 C3 C4 C5 0.8(5)
C3 C4 C5 C6 -0.4(5)
C4 C5 C6 C7 0.2(5)
N1 N2 C7 C6 -178.3(3)
N1 N2 C7 C2 0.5(3)
C5 C6 C7 N2 178.1(3)
C5 C6 C7 C2 -0.5(5)
C1 C2 C7 N2 -0.2(3)
C3 C2 C7 N2 -178.0(3)
C1 C2 C7 C6 178.7(3)
C3 C2 C7 C6 0.9(5)
C8 N4 N5 C14 0.2(4)
N5 N4 C8 C9 -0.4(4)
N4 C8 C9 C10 -179.6(3)
N4 C8 C9 C14 0.4(3)
C8 C9 C10 C11 -179.9(3)
C14 C9 C10 C11 0.1(5)
C9 C10 C11 C12 0.0(5)
C10 C11 C12 C13 0.0(5)
C11 C12 C13 C14 -0.1(5)
N4 N5 C14 C13 179.9(3)
N4 N5 C14 C9 0.0(3)
C12 C13 C14 N5 -179.7(3)
C12 C13 C14 C9 0.2(5)
C8 C9 C14 N5 -0.3(3)
C10 C9 C14 N5 179.7(3)
C8 C9 C14 C13 179.8(3)
C10 C9 C14 C13 -0.2(5)
